data_2241693
loop_
_publ_author_name
'Dhifallah, Fatma'
'Belkhiria, Mohamed Salah'

_publ_section_title
;
 Crystal structure of hexakis(dimethylformamide-\k<i>O</i>)manganese(II)
 decakis(dimethylformamide-1\k^5^<i>O</i>,2\k^5^<i>O</i>)[\m-octadecatungstodiphosphato(V)-\k<i>O</i>:\k<i>O</i>']dimanganate(II)
 dimethylformamide disolvate
;
_journal_coeditor_code GK2660
_journal_issue 6
_journal_name_full 'Acta Crystallographica Section E'
_journal_page_first 841
_journal_page_last 844
_journal_paper_doi 10.1107/S2056989016007842
_journal_volume 72
_journal_year 2016
_chemical_formula_iupac '[Mn (C3 H7 N O)6] [Mn2 (P2 W18 O62) (C3 H7 N O)10], 2C3 H7 N O'
_chemical_formula_moiety 'C18 H42 Mn N6 O6 2+, C30 H70 Mn2 N10 O72 P2 W18 2-, 2(C3 H7 N O)'
_chemical_formula_sum 'C54 H126 Mn3 N18 O80 P2 W18'
_chemical_formula_weight 5843.78
_chemical_name_common 'Manganese(II) Wells--Dawson polyoxotungstate'
_chemical_name_systematic
;Hexakis(dimethylformamide-\k<i>O</i>)manganese(II)
decakis(dimethylformamide-1\k^5^<i>O</i>,2\k^5^<i>O</i>)[\m-octadecatungstodiphosphato(V)-\k<i>O</i>:\k<i>O</i>']dimanganate(II)
dimethylformamide disolvate
;
_space_group_crystal_system monoclinic
_space_group_IT_number 15
_space_group_name_Hall '-C 2yc'
_space_group_name_H-M_alt 'C 1 2/c 1'
_symmetry_space_group_name_Hall '-C 2yc'
_symmetry_space_group_name_H-M 'C 1 2/c 1'
_atom_sites_solution_hydrogens geom
_atom_sites_solution_primary direct
_atom_sites_solution_secondary difmap
_audit_creation_method SHELXL-2014/7
_cell_angle_alpha 90
_cell_angle_beta 111.896(2)
_cell_angle_gamma 90
_cell_formula_units_Z 4
_cell_length_a 26.9702(5)
_cell_length_b 14.3845(2)
_cell_length_c 34.1762(7)
_cell_measurement_reflns_used 36494
_cell_measurement_temperature 203.00(10)
_cell_measurement_theta_max 29.06
_cell_measurement_theta_min 3.56
_cell_volume 12302.3(4)
_computing_cell_refinement
;
CrysAlis PRO (Agilent, 2014)
;
_computing_data_collection
;
CrysAlis PRO (Agilent, 2014)
;
_computing_data_reduction
;
CrysAlis PRO (Agilent, 2014)
;
_computing_molecular_graphics
;
ORTEP-3 for Windows (Farrugia, 2012) and DIAMOND (Brandenburg, 1997)
;
_computing_publication_material
;
SHELXL2014 (Sheldrick, 2015)
;
_computing_structure_refinement
;
SHELXL2014 (Sheldrick, 2015)
;
_computing_structure_solution
;
SIR2004 (Burla <i>et al.</i>,  2005)
;
_diffrn_ambient_temperature 203.00(10)
_diffrn_detector_area_resol_mean 5.3048
_diffrn_measured_fraction_theta_full 0.993
_diffrn_measured_fraction_theta_max 0.993
_diffrn_measurement_device_type 'Agilent SuperNova Dual Source diffractometer with an Atlas detector'
_diffrn_measurement_method 'CCD plate, AtlasS2'
_diffrn_radiation_type MoK\a
_diffrn_radiation_wavelength 0.71073
_diffrn_reflns_av_R_equivalents 0.0762
_diffrn_reflns_limit_h_max 35
_diffrn_reflns_limit_h_min -35
_diffrn_reflns_limit_k_max 18
_diffrn_reflns_limit_k_min -18
_diffrn_reflns_limit_l_max 44
_diffrn_reflns_limit_l_min -44
_diffrn_reflns_number 110388
_diffrn_reflns_theta_full 27.8760
_diffrn_reflns_theta_max 27.876
_diffrn_reflns_theta_min 3.2673
_exptl_absorpt_coefficient_mu 17.178
_exptl_absorpt_correction_T_max 1.000
_exptl_absorpt_correction_T_min 0.133
_exptl_absorpt_correction_type multi-scan
_exptl_absorpt_process_details
;
(CrysAlis PRO; Agilent, 2014)
;
_exptl_crystal_colour yellow
_exptl_crystal_density_diffrn 3.155
_exptl_crystal_description cuboid
_exptl_crystal_F_000 10612
_exptl_crystal_size_max 0.24
_exptl_crystal_size_mid 0.18
_exptl_crystal_size_min 0.07
_refine_diff_density_max 2.073
_refine_diff_density_min -2.084
_refine_ls_extinction_method none
_refine_ls_goodness_of_fit_ref 1.116
_refine_ls_hydrogen_treatment constr
_refine_ls_matrix_type full
_refine_ls_number_parameters 804
_refine_ls_number_reflns 14565
_refine_ls_number_restraints 7
_refine_ls_restrained_S_all 1.116
_refine_ls_R_factor_all 0.0430
_refine_ls_R_factor_gt 0.0348
_refine_ls_shift/su_max 0.002
_refine_ls_shift/su_mean 0.000
_refine_ls_structure_factor_coef Fsqd
_refine_ls_weighting_details 'w=1/[\s^2^(Fo^2^)+(0.0162P)^2^+165.2372P] where P=(Fo^2^+2Fc^2^)/3'
_refine_ls_weighting_scheme calc
_refine_ls_wR_factor_gt 0.0674
_refine_ls_wR_factor_ref 0.0715
_reflns_number_gt 12616
_reflns_number_total 14565
_reflns_threshold_expression 'I > 2\s(I)'
_cod_data_source_file gk2660sup1.cif
_cod_data_source_block I
_cod_database_code 2241693
_shelx_space_group_comment
;
The symmetry employed for this shelxl refinement is uniquely defined
by the following loop, which should always be used as a source of
symmetry information in preference to the above space-group names.
They are only intended as comments.
;

loop_
_space_group_symop_operation_xyz
'x, y, z'
'-x, y, -z+1/2'
'x+1/2, y+1/2, z'
'-x+1/2, y+1/2, -z+1/2'
'-x, -y, -z'
'x, -y, z-1/2'
'-x+1/2, -y+1/2, -z'
'x+1/2, -y+1/2, z-1/2'

loop_
_atom_site_type_symbol
_atom_site_label
_atom_site_fract_x
_atom_site_fract_y
_atom_site_fract_z
_atom_site_U_iso_or_equiv
_atom_site_adp_type
_atom_site_calc_flag
_atom_site_occupancy
W W1 0.37578(2) 0.25005(2) 0.09160(2) 0.01620(6) Uani d 1
W W2 0.50414(2) 0.24682(2) 0.09871(2) 0.01727(7) Uani d 1
W W3 0.43807(2) 0.04441(2) 0.09488(2) 0.01678(7) Uani d 1
W W4 0.40732(2) -0.02952(2) 0.18763(2) 0.01452(6) Uani d 1
W W5 0.34442(2) 0.17355(2) 0.18329(2) 0.01371(6) Uani d 1
W W6 0.41338(2) 0.39654(2) 0.18805(2) 0.01413(6) Uani d 1
W W7 0.54022(2) 0.39688(2) 0.19367(2) 0.01493(6) Uani d 1
W W8 0.61092(2) 0.17568(2) 0.19893(2) 0.01534(6) Uani d 1
W W9 0.54669(2) -0.02755(2) 0.19409(2) 0.01516(6) Uani d 1
P P1 0.47540(6) 0.18140(11) 0.18750(5) 0.0083(3) Uani d 1
Mn Mn2 0.2500 -0.2500 0.0000 0.0409(5) Uani d 1
Mn Mn1 0.19102(4) 0.22616(8) 0.14462(3) 0.0211(2) Uani d 1
O O1 0.43086(19) 0.2875(3) 0.07249(14) 0.0173(10) Uani d 1
O O2 0.48124(18) 0.1261(3) 0.07564(14) 0.0163(10) Uani d 1
O O3 0.38000(18) 0.1277(3) 0.06966(14) 0.0185(11) Uani d 1
O O4 0.39411(18) 0.3486(3) 0.13100(14) 0.0146(10) Uani d 1
O O5 0.51474(18) 0.3470(3) 0.13758(14) 0.0169(10) Uani d 1
O O6 0.56452(19) 0.1928(3) 0.14063(15) 0.0182(10) Uani d 1
O O7 0.50353(19) 0.0014(3) 0.13637(15) 0.0189(11) Uani d 1
O O8 0.40523(18) 0.0009(3) 0.13129(14) 0.0164(10) Uani d 1
O O9 0.34566(18) 0.1923(3) 0.12803(14) 0.0163(10) Uani d 1
O O10 0.4228(2) -0.0405(3) 0.05695(15) 0.0238(11) Uani d 1
O O11 0.3207(2) 0.2898(3) 0.05154(15) 0.0235(11) Uani d 1
O O12 0.5302(2) 0.2890(4) 0.06374(16) 0.0247(12) Uani d 1
O O13 0.45612(18) 0.1809(3) 0.13790(14) 0.0147(10) Uani d 1
O O14 0.43198(18) 0.1303(3) 0.19850(13) 0.0130(9) Uani d 1
O O15 0.52899(17) 0.1298(3) 0.20425(14) 0.0135(10) Uani d 1
O O16 0.48044(17) 0.2830(3) 0.20144(13) 0.0132(9) Uani d 1
O O17 0.47296(19) 0.4582(3) 0.18215(14) 0.0189(11) Uani d 1
O O18 0.59021(19) 0.2974(3) 0.20752(15) 0.0184(10) Uani d 1
O O19 0.60400(18) 0.0442(3) 0.18997(15) 0.0163(10) Uani d 1
O O20 0.48063(18) -0.0510(3) 0.20113(14) 0.0154(10) Uani d 1
O O21 0.34336(17) 0.0432(3) 0.17492(14) 0.0155(10) Uani d 1
O O22 0.37225(18) 0.2954(3) 0.19530(14) 0.0149(10) Uani d 1
O O23 0.36766(19) 0.4849(3) 0.17599(15) 0.0195(11) Uani d 1
O O24 0.44329(19) 0.4122(3) 0.24722(14) 0.0180(10) Uani d 1
O O25 0.5769(2) 0.4870(3) 0.18580(15) 0.0227(11) Uani d 1
O O26 0.6705(2) 0.1949(3) 0.19370(15) 0.0233(11) Uani d 1
O O27 0.5661(2) -0.1362(3) 0.18549(16) 0.0248(12) Uani d 1
O O28 0.58041(19) -0.0248(3) 0.25425(15) 0.0194(11) Uani d 1
O O29 0.3805(2) -0.1384(3) 0.17621(16) 0.0237(11) Uani d 1
O O30 0.36338(18) 0.1547(3) 0.24209(15) 0.0171(10) Uani d 1
O O31 0.27687(18) 0.1915(3) 0.17009(15) 0.0196(11) Uani d 1
O O32 0.1799(2) 0.1920(4) 0.20183(17) 0.0331(13) Uani d 1
C C1 0.1360(3) 0.1824(5) 0.2056(3) 0.0267(17) Uani d 1
H H1 0.1054 0.1777 0.1813 0.032 Uiso calc 1
N N1 0.1307(3) 0.1788(4) 0.2425(2) 0.0292(15) Uani d 1
C C2 0.1757(4) 0.1879(8) 0.2817(3) 0.051(3) Uani d 1
H H2A 0.2080 0.1913 0.2761 0.077 Uiso calc 1
H H2B 0.1773 0.1349 0.2992 0.077 Uiso calc 1
H H2C 0.1719 0.2434 0.2959 0.077 Uiso calc 1
C C3 0.0781(4) 0.1705(6) 0.2448(3) 0.039(2) Uani d 1
H H3A 0.0516 0.1654 0.2168 0.059 Uiso calc 1
H H3B 0.0710 0.2245 0.2584 0.059 Uiso calc 1
H H3C 0.0770 0.1161 0.2607 0.059 Uiso calc 1
O O33 0.1758(3) 0.0825(4) 0.12398(19) 0.0391(15) Uani d 1
C C4 0.2072(4) 0.0196(6) 0.1289(3) 0.042(2) Uani d 1
H H4 0.2430 0.0358 0.1368 0.051 Uiso calc 1
N N2 0.1956(3) -0.0703(5) 0.1241(2) 0.043(2) Uani d 1
C C5 0.2378(4) -0.1366(7) 0.1287(4) 0.061(3) Uani d 1
H H5A 0.2712 -0.1043 0.1358 0.091 Uiso calc 1
H H5B 0.2300 -0.1697 0.1027 0.091 Uiso calc 1
H H5C 0.2403 -0.1798 0.1508 0.091 Uiso calc 1
C C6 0.1425(5) -0.1066(9) 0.1137(5) 0.083(4) Uani d 1
H H6A 0.1202 -0.0598 0.1187 0.124 Uiso calc 1
H H6B 0.1438 -0.1599 0.1309 0.124 Uiso calc 1
H H6C 0.1282 -0.1244 0.0845 0.124 Uiso calc 1
O O34 0.1075(2) 0.2531(5) 0.1134(2) 0.0490(18) Uani d 1
C C7 0.0757(4) 0.3129(8) 0.0919(3) 0.047(3) Uani d 1
H H7 0.0626 0.3560 0.1060 0.057 Uiso calc 1
N N3 0.0595(3) 0.3190(6) 0.0512(2) 0.046(2) Uani d 1
C C8 0.0175(6) 0.3811(11) 0.0260(4) 0.102(6) Uani d 1
H H8A 0.0122 0.3740 -0.0032 0.153 Uiso calc 1
H H8B -0.0150 0.3665 0.0300 0.153 Uiso calc 1
H H8C 0.0276 0.4442 0.0345 0.153 Uiso calc 1
C C9 0.0798(5) 0.2567(9) 0.0271(3) 0.070(4) Uani d 1
H H9A 0.0634 0.2715 -0.0024 0.105 Uiso calc 1
H H9B 0.1179 0.2640 0.0361 0.105 Uiso calc 1
H H9C 0.0717 0.1936 0.0316 0.105 Uiso calc 1
O O35 0.2046(2) 0.2857(4) 0.09136(17) 0.0309(13) Uani d 1
C C10 0.2390(3) 0.3475(5) 0.0961(2) 0.0229(16) Uani d 1
H H10 0.2683 0.3492 0.1214 0.027 Uiso calc 1
N N4 0.2362(3) 0.4106(4) 0.0672(2) 0.0265(15) Uani d 1
C C11 0.1928(4) 0.4060(7) 0.0266(3) 0.047(3) Uani d 1
H H11A 0.1972 0.3522 0.0116 0.071 Uiso calc 1
H H11B 0.1930 0.4609 0.0107 0.071 Uiso calc 1
H H11C 0.1595 0.4018 0.0305 0.071 Uiso calc 1
C C12 0.2799(3) 0.4762(5) 0.0728(3) 0.0312(19) Uani d 1
H H12A 0.3031 0.4782 0.1020 0.047 Uiso calc 1
H H12B 0.2655 0.5370 0.0639 0.047 Uiso calc 1
H H12C 0.2999 0.4564 0.0562 0.047 Uiso calc 1
O O36 0.2124(3) 0.3636(4) 0.1703(2) 0.0421(16) Uani d 1
C C13 0.2043(3) 0.4050(6) 0.1989(3) 0.036(2) Uani d 1
H H13 0.1689 0.4132 0.1960 0.043 Uiso calc 1
N N5 0.2409(3) 0.4385(5) 0.2327(2) 0.0294(15) Uani d 1
C C14 0.2278(4) 0.4882(8) 0.2646(3) 0.056(3) Uani d 1
H H14A 0.2602 0.5071 0.2870 0.084 Uiso calc 1
H H14B 0.2069 0.5421 0.2522 0.084 Uiso calc 1
H H14C 0.2078 0.4483 0.2758 0.084 Uiso calc 1
C C15 0.2964(4) 0.4234(11) 0.2408(4) 0.092(5) Uani d 1
H H15A 0.3123 0.3885 0.2663 0.138 Uiso calc 1
H H15B 0.3142 0.4823 0.2436 0.138 Uiso calc 1
H H15C 0.2999 0.3895 0.2177 0.138 Uiso calc 1
O O37 0.3191(3) -0.2804(5) 0.0546(2) 0.058(2) Uani d 1
C C16 0.3642(4) -0.2458(7) 0.0716(3) 0.045(2) Uani d 1
H H16 0.3728 -0.1956 0.0581 0.054 Uiso calc 1
N N6 0.4007(3) -0.2743(5) 0.1069(2) 0.0357(17) Uani d 1
C C17 0.4532(4) -0.2344(7) 0.1243(3) 0.053(3) Uani d 1
H H17A 0.4794 -0.2818 0.1272 0.080 Uiso calc 1
H H17B 0.4589 -0.2082 0.1515 0.080 Uiso calc 1
H H17C 0.4565 -0.1865 0.1058 0.080 Uiso calc 1
C C18 0.3876(5) -0.3450(8) 0.1311(4) 0.070(4) Uani d 1
H H18A 0.3500 -0.3577 0.1190 0.106 Uiso calc 1
H H18B 0.3970 -0.3240 0.1596 0.106 Uiso calc 1
H H18C 0.4071 -0.4007 0.1309 0.106 Uiso calc 1
O O38 0.2501(3) -0.1093(5) 0.0233(2) 0.058(2) Uani d 1
C C19 0.2095(5) -0.0671(8) 0.0183(3) 0.054(3) Uani d 1
H H19 0.1771 -0.0971 0.0045 0.065 Uiso calc 1
N N7 0.2083(4) 0.0211(5) 0.0315(2) 0.044(2) Uani d 1
C C20 0.2519(6) 0.0778(11) 0.0525(5) 0.104(6) Uani d 1
H H20A 0.2840 0.0413 0.0617 0.156 Uiso calc 1
H H20B 0.2474 0.1056 0.0765 0.156 Uiso calc 1
H H20C 0.2543 0.1257 0.0337 0.156 Uiso calc 1
C C21 0.1563(6) 0.0636(9) 0.0208(4) 0.079(4) Uani d 1
H H21A 0.1290 0.0182 0.0079 0.119 Uiso calc 1
H H21B 0.1526 0.1140 0.0016 0.119 Uiso calc 1
H H21C 0.1527 0.0868 0.0460 0.119 Uiso calc 1
O O39 0.2057(3) -0.2996(5) 0.0390(3) 0.067(2) Uani d 1
C C22 0.1679(6) -0.3436(8) 0.0404(4) 0.069(3) Uani d 1
H H22 0.1387 -0.3512 0.0153 0.083 Uiso calc 1
N N8 0.1648(5) -0.3803(7) 0.0733(3) 0.067(3) Uani d 1
C C23 0.1136(8) -0.4306(18) 0.0683(8) 0.184(11) Uani d 1
H H23A 0.1160 -0.4551 0.0951 0.276 Uiso calc 1
H H23B 0.0842 -0.3879 0.0581 0.276 Uiso calc 1
H H23C 0.1081 -0.4806 0.0485 0.276 Uiso calc 1
C C24 0.2036(7) -0.3869(10) 0.1143(4) 0.096(5) Uani d 1
H H24A 0.2367 -0.3613 0.1148 0.144 Uiso calc 1
H H24B 0.2087 -0.4510 0.1227 0.144 Uiso calc 1
H H24C 0.1918 -0.3529 0.1334 0.144 Uiso calc 1
O O40 0.4111(6) -0.3352(9) 0.0133(4) 0.136(5) Uani d 1
C C25 0.4542(6) -0.3711(11) 0.0229(6) 0.109(6) Uani d 1
H H25 0.4747 -0.3531 0.0076 0.131 Uiso calc 1
N N9 0.4758(5) -0.4331(10) 0.0530(5) 0.111(5) Uani d 1
C C26 0.4464(9) -0.4739(11) 0.0759(5) 0.125(7) Uani d 1
H H26A 0.4150 -0.4376 0.0717 0.188 Uiso calc 1
H H26B 0.4684 -0.4754 0.1054 0.188 Uiso calc 1
H H26C 0.4362 -0.5361 0.0660 0.188 Uiso calc 1
C C27 0.5270(9) -0.4643(16) 0.0653(11) 0.27(2) Uani d 1
H H27A 0.5304 -0.5217 0.0804 0.410 Uiso calc 1
H H27B 0.5508 -0.4189 0.0833 0.410 Uiso calc 1
H H27C 0.5359 -0.4743 0.0409 0.410 Uiso calc 1

loop_
_atom_site_aniso_label
_atom_site_aniso_U_11
_atom_site_aniso_U_22
_atom_site_aniso_U_33
_atom_site_aniso_U_12
_atom_site_aniso_U_13
_atom_site_aniso_U_23
W1 0.01490(14) 0.02190(14) 0.01007(13) 0.00222(11) 0.00265(11) 0.00061(10)
W2 0.01742(15) 0.02454(15) 0.01067(13) -0.00453(12) 0.00617(11) -0.00034(11)
W3 0.02004(15) 0.01751(13) 0.01187(14) -0.00120(11) 0.00488(11) -0.00361(10)
W4 0.01286(14) 0.01258(13) 0.01811(14) -0.00222(10) 0.00579(11) -0.00138(10)
W5 0.00908(13) 0.01626(13) 0.01540(14) 0.00011(10) 0.00411(11) 0.00085(10)
W6 0.01424(14) 0.01239(13) 0.01491(14) 0.00162(10) 0.00446(11) 0.00112(10)
W7 0.01552(14) 0.01431(13) 0.01575(14) -0.00319(11) 0.00675(11) 0.00008(10)
W8 0.01178(14) 0.02008(14) 0.01606(14) -0.00088(11) 0.00738(11) -0.00110(10)
W9 0.01322(14) 0.01455(13) 0.01807(15) 0.00186(10) 0.00625(11) -0.00268(10)
P1 0.0058(8) 0.0100(7) 0.0089(8) 0.0000(6) 0.0025(6) 0.0000(6)
Mn2 0.0532(13) 0.0319(10) 0.0293(10) 0.0081(9) 0.0059(9) 0.0001(8)
Mn1 0.0162(6) 0.0282(6) 0.0178(6) 0.0026(5) 0.0052(4) 0.0002(4)
O1 0.018(3) 0.024(2) 0.008(2) -0.002(2) 0.0035(19) 0.0029(19)
O2 0.018(3) 0.018(2) 0.016(2) 0.002(2) 0.009(2) -0.0013(19)
O3 0.012(2) 0.025(3) 0.012(2) -0.002(2) -0.0043(19) -0.0049(19)
O4 0.015(2) 0.016(2) 0.012(2) 0.0017(19) 0.0049(19) 0.0009(18)
O5 0.016(2) 0.022(2) 0.013(2) -0.002(2) 0.006(2) 0.0003(19)
O6 0.018(3) 0.022(2) 0.015(2) -0.001(2) 0.007(2) -0.0022(19)
O7 0.019(3) 0.020(2) 0.017(3) 0.003(2) 0.007(2) -0.0027(19)
O8 0.014(2) 0.020(2) 0.014(2) -0.0013(19) 0.0036(19) -0.0015(19)
O9 0.015(2) 0.020(2) 0.013(2) -0.0005(19) 0.0044(19) 0.0004(19)
O10 0.029(3) 0.023(3) 0.019(3) -0.003(2) 0.010(2) -0.009(2)
O11 0.019(3) 0.029(3) 0.018(3) 0.003(2) 0.002(2) 0.001(2)
O12 0.019(3) 0.036(3) 0.022(3) -0.006(2) 0.011(2) 0.002(2)
O13 0.015(2) 0.018(2) 0.012(2) -0.0001(19) 0.0053(19) -0.0004(18)
O14 0.017(2) 0.012(2) 0.010(2) 0.0009(18) 0.0064(19) -0.0024(17)
O15 0.013(2) 0.013(2) 0.013(2) -0.0034(18) 0.0029(19) -0.0026(18)
O16 0.014(2) 0.018(2) 0.008(2) 0.0017(19) 0.0044(18) 0.0029(18)
O17 0.024(3) 0.016(2) 0.015(2) -0.001(2) 0.005(2) 0.0035(19)
O18 0.020(3) 0.021(2) 0.016(2) -0.002(2) 0.009(2) 0.0021(19)
O19 0.009(2) 0.020(2) 0.022(3) 0.0038(19) 0.008(2) 0.0028(19)
O20 0.013(2) 0.016(2) 0.018(2) -0.0002(19) 0.0061(19) 0.0010(19)
O21 0.009(2) 0.015(2) 0.021(3) -0.0022(18) 0.0035(19) 0.0048(19)
O22 0.013(2) 0.017(2) 0.012(2) 0.0032(19) 0.0019(19) 0.0007(18)
O23 0.021(3) 0.019(2) 0.016(3) 0.004(2) 0.005(2) 0.0037(19)
O24 0.019(3) 0.016(2) 0.018(3) -0.001(2) 0.007(2) -0.0009(19)
O25 0.026(3) 0.022(3) 0.023(3) -0.008(2) 0.012(2) 0.001(2)
O26 0.021(3) 0.032(3) 0.019(3) -0.002(2) 0.009(2) -0.002(2)
O27 0.028(3) 0.022(3) 0.022(3) 0.007(2) 0.006(2) -0.006(2)
O28 0.017(3) 0.022(3) 0.019(3) -0.001(2) 0.006(2) -0.002(2)
O29 0.029(3) 0.017(2) 0.025(3) -0.007(2) 0.011(2) -0.005(2)
O30 0.013(2) 0.022(2) 0.019(3) -0.0005(19) 0.009(2) 0.0016(19)
O31 0.011(2) 0.025(3) 0.022(3) -0.001(2) 0.004(2) -0.001(2)
O32 0.028(3) 0.052(4) 0.021(3) 0.006(3) 0.012(2) 0.007(3)
C1 0.032(5) 0.023(4) 0.025(4) -0.001(3) 0.011(4) 0.001(3)
N1 0.037(4) 0.029(4) 0.022(4) 0.002(3) 0.012(3) 0.002(3)
C2 0.043(6) 0.090(8) 0.023(5) -0.001(5) 0.014(4) -0.008(5)
C3 0.044(6) 0.043(5) 0.042(6) -0.004(4) 0.028(5) 0.001(4)
O33 0.045(4) 0.032(3) 0.036(4) -0.003(3) 0.010(3) -0.004(3)
C4 0.043(6) 0.042(5) 0.033(5) -0.008(5) 0.004(4) 0.000(4)
N2 0.055(5) 0.029(4) 0.031(4) -0.010(4) -0.001(4) 0.000(3)
C5 0.057(7) 0.048(6) 0.068(8) -0.006(5) 0.013(6) -0.008(6)
C6 0.062(8) 0.079(9) 0.103(11) -0.028(7) 0.025(8) -0.020(8)
O34 0.021(3) 0.084(5) 0.040(4) 0.005(3) 0.010(3) 0.027(4)
C7 0.037(6) 0.074(7) 0.040(6) 0.013(5) 0.023(5) 0.005(5)
N3 0.028(4) 0.075(6) 0.032(4) 0.019(4) 0.008(3) 0.008(4)
C8 0.100(11) 0.145(14) 0.060(9) 0.082(11) 0.029(8) 0.041(9)
C9 0.053(7) 0.101(10) 0.047(7) -0.004(7) 0.008(6) -0.040(7)
O35 0.031(3) 0.038(3) 0.023(3) -0.006(3) 0.010(2) 0.004(2)
C10 0.024(4) 0.031(4) 0.011(4) 0.002(3) 0.004(3) 0.002(3)
N4 0.030(4) 0.029(3) 0.020(3) 0.006(3) 0.008(3) 0.003(3)
C11 0.043(6) 0.065(7) 0.025(5) -0.010(5) 0.002(4) 0.013(4)
C12 0.026(4) 0.028(4) 0.036(5) 0.000(3) 0.008(4) 0.005(4)
O36 0.056(4) 0.037(3) 0.044(4) -0.001(3) 0.030(3) -0.015(3)
C13 0.027(5) 0.039(5) 0.038(5) 0.007(4) 0.008(4) -0.011(4)
N5 0.022(4) 0.033(4) 0.033(4) 0.009(3) 0.010(3) -0.004(3)
C14 0.051(7) 0.079(8) 0.036(6) 0.020(6) 0.012(5) -0.015(5)
C15 0.028(6) 0.140(13) 0.097(11) 0.004(7) 0.012(6) -0.046(10)
O37 0.056(5) 0.059(5) 0.040(4) -0.004(4) -0.002(4) 0.003(3)
C16 0.053(7) 0.039(5) 0.044(6) 0.003(5) 0.020(5) 0.003(4)
N6 0.043(5) 0.029(4) 0.030(4) -0.008(3) 0.009(3) 0.004(3)
C17 0.038(6) 0.049(6) 0.065(7) -0.008(5) 0.012(5) -0.003(5)
C18 0.073(8) 0.065(7) 0.060(8) -0.021(6) 0.010(6) 0.031(6)
O38 0.076(6) 0.047(4) 0.051(5) 0.008(4) 0.024(4) -0.003(3)
C19 0.077(8) 0.053(7) 0.038(6) -0.006(6) 0.029(6) 0.002(5)
N7 0.072(6) 0.032(4) 0.036(5) 0.000(4) 0.030(4) -0.004(3)
C20 0.112(12) 0.141(13) 0.099(11) -0.079(11) 0.086(10) -0.065(10)
C21 0.099(11) 0.088(10) 0.052(8) 0.020(8) 0.031(7) 0.012(7)
O39 0.077(6) 0.051(5) 0.086(6) -0.010(4) 0.045(5) -0.021(4)
C22 0.081(9) 0.061(7) 0.071(8) 0.021(6) 0.035(7) 0.017(6)
N8 0.092(8) 0.076(7) 0.053(6) 0.032(6) 0.049(6) 0.018(5)
C23 0.098(15) 0.28(3) 0.22(3) 0.007(18) 0.110(17) -0.01(2)
C24 0.162(16) 0.078(9) 0.054(9) 0.028(10) 0.048(10) -0.009(7)
O40 0.129(11) 0.134(10) 0.145(11) 0.037(9) 0.051(9) 0.054(9)
C25 0.046(8) 0.098(11) 0.190(19) 0.031(8) 0.051(10) 0.063(12)
N9 0.083(10) 0.097(10) 0.136(13) 0.024(8) 0.021(9) 0.022(9)
C26 0.22(2) 0.088(11) 0.069(10) 0.044(13) 0.060(12) 0.050(9)
C27 0.096(17) 0.14(2) 0.55(6) 0.046(15) 0.08(3) 0.14(3)

loop_
_atom_type_symbol
_atom_type_description
_atom_type_scat_dispersion_real
_atom_type_scat_dispersion_imag
_atom_type_scat_source
C C 0.0033 0.0016 'International Tables Vol C Tables 4.2.6.8 and 6.1.1.4'
H H 0.0000 0.0000 'International Tables Vol C Tables 4.2.6.8 and 6.1.1.4'
N N 0.0061 0.0033 'International Tables Vol C Tables 4.2.6.8 and 6.1.1.4'
O O 0.0106 0.0060 'International Tables Vol C Tables 4.2.6.8 and 6.1.1.4'
P P 0.1023 0.0942 'International Tables Vol C Tables 4.2.6.8 and 6.1.1.4'
Mn Mn 0.3368 0.7283 'International Tables Vol C Tables 4.2.6.8 and 6.1.1.4'
W W -0.8490 6.8722 'International Tables Vol C Tables 4.2.6.8 and 6.1.1.4'

loop_
_geom_angle_atom_site_label_1
_geom_angle_atom_site_label_2
_geom_angle_atom_site_label_3
_geom_angle_site_symmetry_1
_geom_angle_site_symmetry_3
_geom_angle
O11 W1 O4 . . 103.8(2)
O11 W1 O1 . . 100.8(2)
O4 W1 O1 . . 90.1(2)
O11 W1 O9 . . 102.4(2)
O4 W1 O9 . . 85.64(19)
O1 W1 O9 . . 156.78(19)
O11 W1 O3 . . 98.9(2)
O4 W1 O3 . . 157.21(18)
O1 W1 O3 . . 87.6(2)
O9 W1 O3 . . 87.6(2)
O11 W1 O13 . . 169.8(2)
O4 W1 O13 . . 84.73(17)
O1 W1 O13 . . 73.32(17)
O9 W1 O13 . . 83.55(18)
O3 W1 O13 . . 72.89(16)
O12 W2 O6 . . 102.3(2)
O12 W2 O5 . . 103.0(2)
O6 W2 O5 . . 85.4(2)
O12 W2 O2 . . 100.9(2)
O6 W2 O2 . . 89.63(19)
O5 W2 O2 . . 156.2(2)
O12 W2 O1 . . 100.6(2)
O6 W2 O1 . . 157.0(2)
O5 W2 O1 . . 87.5(2)
O2 W2 O1 . . 88.1(2)
O12 W2 O13 . . 171.0(2)
O6 W2 O13 . . 84.57(18)
O5 W2 O13 . . 83.16(18)
O2 W2 O13 . . 73.16(17)
O1 W2 O13 . . 72.82(17)
O10 W3 O8 . . 102.9(2)
O10 W3 O3 . . 100.4(2)
O8 W3 O3 . . 89.9(2)
O10 W3 O7 . . 103.0(2)
O8 W3 O7 . . 86.2(2)
O3 W3 O7 . . 156.52(19)
O10 W3 O2 . . 100.4(2)
O8 W3 O2 . . 156.61(19)
O3 W3 O2 . . 87.8(2)
O7 W3 O2 . . 86.7(2)
O10 W3 O13 . . 170.2(2)
O8 W3 O13 . . 84.54(18)
O3 W3 O13 . . 72.92(17)
O7 W3 O13 . . 83.66(17)
O2 W3 O13 . . 72.54(17)
O29 W4 O20 . . 102.8(2)
O29 W4 O28 . 2_655 99.6(2)
O20 W4 O28 . 2_655 89.5(2)
O29 W4 O21 . . 100.4(2)
O20 W4 O21 . . 156.48(19)
O28 W4 O21 2_655 . 90.5(2)
O29 W4 O8 . . 97.2(2)
O20 W4 O8 . . 85.41(19)
O28 W4 O8 2_655 . 163.13(19)
O21 W4 O8 . . 87.81(19)
O29 W4 O14 . . 171.8(2)
O20 W4 O14 . . 85.05(17)
O28 W4 O14 2_655 . 82.65(18)
O21 W4 O14 . . 71.64(17)
O8 W4 O14 . . 80.89(17)
O31 W5 O22 . . 102.3(2)
O31 W5 O21 . . 98.8(2)
O22 W5 O21 . . 158.81(19)
O31 W5 O30 . . 98.0(2)
O22 W5 O30 . . 88.52(19)
O21 W5 O30 . . 90.1(2)
O31 W5 O9 . . 97.2(2)
O22 W5 O9 . . 86.14(19)
O21 W5 O9 . . 89.71(19)
O30 W5 O9 . . 164.60(19)
O31 W5 O14 . . 172.79(19)
O22 W5 O14 . . 84.89(17)
O21 W5 O14 . . 73.96(17)
O30 W5 O14 . . 82.76(17)
O9 W5 O14 . . 82.39(17)
O23 W6 O24 . . 98.7(2)
O23 W6 O22 . . 101.4(2)
O24 W6 O22 . . 89.35(19)
O23 W6 O17 . . 100.9(2)
O24 W6 O17 . . 91.0(2)
O22 W6 O17 . . 157.46(19)
O23 W6 O4 . . 97.0(2)
O24 W6 O4 . . 164.03(19)
O22 W6 O4 . . 84.77(19)
O17 W6 O4 . . 88.8(2)
O23 W6 O16 . . 174.7(2)
O24 W6 O16 . . 83.35(18)
O22 W6 O16 . . 83.51(17)
O17 W6 O16 . . 74.15(17)
O4 W6 O16 . . 81.25(17)
O25 W7 O18 . . 102.2(2)
O25 W7 O24 . 2_655 99.1(2)
O18 W7 O24 . 2_655 87.7(2)
O25 W7 O5 . . 98.0(2)
O18 W7 O5 . . 85.6(2)
O24 W7 O5 2_655 . 162.62(19)
O25 W7 O17 . . 100.2(2)
O18 W7 O17 . . 157.6(2)
O24 W7 O17 2_655 . 89.6(2)
O5 W7 O17 . . 90.5(2)
O25 W7 O16 . . 173.4(2)
O18 W7 O16 . . 84.35(18)
O24 W7 O16 2_655 . 82.06(18)
O5 W7 O16 . . 81.33(17)
O17 W7 O16 . . 73.26(17)
O26 W8 O18 . . 102.1(2)
O26 W8 O30 . 2_655 98.8(2)
O18 W8 O30 . 2_655 89.7(2)
O26 W8 O19 . . 100.6(2)
O18 W8 O19 . . 157.2(2)
O30 W8 O19 2_655 . 89.3(2)
O26 W8 O6 . . 98.3(2)
O18 W8 O6 . . 85.8(2)
O30 W8 O6 2_655 . 162.9(2)
O19 W8 O6 . . 88.49(19)
O26 W8 O15 . . 173.1(2)
O18 W8 O15 . . 84.77(18)
O30 W8 O15 2_655 . 81.74(17)
O19 W8 O15 . . 72.53(17)
O6 W8 O15 . . 81.44(18)
O27 W9 O19 . . 100.0(2)
O27 W9 O28 . . 98.7(2)
O19 W9 O28 . . 89.7(2)
O27 W9 O20 . . 102.7(2)
O19 W9 O20 . . 157.30(19)
O28 W9 O20 . . 87.7(2)
O27 W9 O7 . . 97.4(2)
O19 W9 O7 . . 90.2(2)
O28 W9 O7 . . 163.7(2)
O20 W9 O7 . . 86.1(2)
O27 W9 O15 . . 172.9(2)
O19 W9 O15 . . 72.92(17)
O28 W9 O15 . . 82.15(18)
O20 W9 O15 . . 84.38(17)
O7 W9 O15 . . 82.27(17)
O16 P1 O15 . . 112.7(2)
O16 P1 O14 . . 111.5(2)
O15 P1 O14 . . 111.9(3)
O16 P1 O13 . . 107.1(2)
O15 P1 O13 . . 106.6(3)
O14 P1 O13 . . 106.5(2)
O37 Mn2 O37 7_545 . 180.0
O37 Mn2 O38 7_545 7_545 89.4(3)
O37 Mn2 O38 . 7_545 90.6(3)
O37 Mn2 O38 7_545 . 90.6(3)
O37 Mn2 O38 . . 89.4(3)
O38 Mn2 O38 7_545 . 180.0
O37 Mn2 O39 7_545 7_545 84.2(3)
O37 Mn2 O39 . 7_545 95.8(3)
O38 Mn2 O39 7_545 7_545 90.4(3)
O38 Mn2 O39 . 7_545 89.6(3)
O37 Mn2 O39 7_545 . 95.8(3)
O37 Mn2 O39 . . 84.2(3)
O38 Mn2 O39 7_545 . 89.6(3)
O38 Mn2 O39 . . 90.4(3)
O39 Mn2 O39 7_545 . 180.0
O34 Mn1 O32 . . 91.0(2)
O34 Mn1 O36 . . 96.2(3)
O32 Mn1 O36 . . 86.9(2)
O34 Mn1 O35 . . 89.2(2)
O32 Mn1 O35 . . 169.7(2)
O36 Mn1 O35 . . 82.9(2)
O34 Mn1 O33 . . 88.5(3)
O32 Mn1 O33 . . 90.2(2)
O36 Mn1 O33 . . 174.5(3)
O35 Mn1 O33 . . 100.0(2)
O34 Mn1 O31 . . 173.6(2)
O32 Mn1 O31 . . 94.1(2)
O36 Mn1 O31 . . 88.0(2)
O35 Mn1 O31 . . 86.5(2)
O33 Mn1 O31 . . 87.5(2)
W1 O1 W2 . . 123.2(2)
W2 O2 W3 . . 123.7(2)
W3 O3 W1 . . 123.7(2)
W1 O4 W6 . . 151.7(3)
W2 O5 W7 . . 152.0(3)
W2 O6 W8 . . 151.4(3)
W3 O7 W9 . . 150.4(3)
W3 O8 W4 . . 151.3(3)
W1 O9 W5 . . 150.3(3)
P1 O13 W1 . . 124.6(3)
P1 O13 W2 . . 124.9(2)
W1 O13 W2 . . 90.64(15)
P1 O13 W3 . . 125.1(2)
W1 O13 W3 . . 90.47(15)
W2 O13 W3 . . 90.57(16)
P1 O14 W5 . . 128.5(2)
P1 O14 W4 . . 127.9(2)
W5 O14 W4 . . 91.28(16)
P1 O15 W9 . . 128.5(2)
P1 O15 W8 . . 127.6(2)
W9 O15 W8 . . 90.60(16)
P1 O16 W6 . . 129.1(3)
P1 O16 W7 . . 127.5(3)
W6 O16 W7 . . 90.25(15)
W6 O17 W7 . . 122.1(2)
W8 O18 W7 . . 151.7(3)
W9 O19 W8 . . 123.8(2)
W4 O20 W9 . . 151.9(3)
W5 O21 W4 . . 122.8(2)
W5 O22 W6 . . 152.2(3)
W6 O24 W7 . 2_655 162.7(3)
W4 O28 W9 2_655 . 162.9(3)
W8 O30 W5 2_655 . 161.8(3)
W5 O31 Mn1 . . 171.1(3)
C1 O32 Mn1 . . 125.6(5)
O32 C1 N1 . . 123.3(8)
O32 C1 H1 . . 118.4
N1 C1 H1 . . 118.4
C1 N1 C2 . . 122.0(8)
C1 N1 C3 . . 120.6(7)
C2 N1 C3 . . 117.3(7)
N1 C2 H2A . . 109.5
N1 C2 H2B . . 109.5
H2A C2 H2B . . 109.5
N1 C2 H2C . . 109.5
H2A C2 H2C . . 109.5
H2B C2 H2C . . 109.5
N1 C3 H3A . . 109.5
N1 C3 H3B . . 109.5
H3A C3 H3B . . 109.5
N1 C3 H3C . . 109.5
H3A C3 H3C . . 109.5
H3B C3 H3C . . 109.5
C4 O33 Mn1 . . 129.1(6)
O33 C4 N2 . . 126.4(9)
O33 C4 H4 . . 116.8
N2 C4 H4 . . 116.8
C4 N2 C6 . . 123.5(10)
C4 N2 C5 . . 119.3(9)
C6 N2 C5 . . 117.2(9)
N2 C5 H5A . . 109.5
N2 C5 H5B . . 109.5
H5A C5 H5B . . 109.5
N2 C5 H5C . . 109.5
H5A C5 H5C . . 109.5
H5B C5 H5C . . 109.5
N2 C6 H6A . . 109.5
N2 C6 H6B . . 109.5
H6A C6 H6B . . 109.5
N2 C6 H6C . . 109.5
H6A C6 H6C . . 109.5
H6B C6 H6C . . 109.5
C7 O34 Mn1 . . 142.0(7)
O34 C7 N3 . . 124.3(10)
O34 C7 H7 . . 117.9
N3 C7 H7 . . 117.9
C7 N3 C8 . . 123.8(9)
C7 N3 C9 . . 121.3(9)
C8 N3 C9 . . 114.7(9)
N3 C8 H8A . . 109.5
N3 C8 H8B . . 109.5
H8A C8 H8B . . 109.5
N3 C8 H8C . . 109.5
H8A C8 H8C . . 109.5
H8B C8 H8C . . 109.5
N3 C9 H9A . . 109.5
N3 C9 H9B . . 109.5
H9A C9 H9B . . 109.5
N3 C9 H9C . . 109.5
H9A C9 H9C . . 109.5
H9B C9 H9C . . 109.5
C10 O35 Mn1 . . 121.5(5)
O35 C10 N4 . . 123.9(7)
O35 C10 H10 . . 118.1
N4 C10 H10 . . 118.1
C10 N4 C11 . . 119.2(7)
C10 N4 C12 . . 121.6(6)
C11 N4 C12 . . 118.5(7)
N4 C11 H11A . . 109.5
N4 C11 H11B . . 109.5
H11A C11 H11B . . 109.5
N4 C11 H11C . . 109.5
H11A C11 H11C . . 109.5
H11B C11 H11C . . 109.5
N4 C12 H12A . . 109.5
N4 C12 H12B . . 109.5
H12A C12 H12B . . 109.5
N4 C12 H12C . . 109.5
H12A C12 H12C . . 109.5
H12B C12 H12C . . 109.5
C13 O36 Mn1 . . 132.0(6)
O36 C13 N5 . . 125.7(8)
O36 C13 H13 . . 117.1
N5 C13 H13 . . 117.1
C13 N5 C15 . . 120.4(8)
C13 N5 C14 . . 122.2(8)
C15 N5 C14 . . 117.3(8)
N5 C14 H14A . . 109.5
N5 C14 H14B . . 109.5
H14A C14 H14B . . 109.5
N5 C14 H14C . . 109.5
H14A C14 H14C . . 109.5
H14B C14 H14C . . 109.5
N5 C15 H15A . . 109.5
N5 C15 H15B . . 109.5
H15A C15 H15B . . 109.5
N5 C15 H15C . . 109.5
H15A C15 H15C . . 109.5
H15B C15 H15C . . 109.5
C16 O37 Mn2 . . 135.4(7)
O37 C16 N6 . . 125.2(9)
O37 C16 H16 . . 117.4
N6 C16 H16 . . 117.4
C16 N6 C18 . . 119.5(8)
C16 N6 C17 . . 122.9(8)
C18 N6 C17 . . 117.5(8)
N6 C17 H17A . . 109.5
N6 C17 H17B . . 109.5
H17A C17 H17B . . 109.5
N6 C17 H17C . . 109.5
H17A C17 H17C . . 109.5
H17B C17 H17C . . 109.5
N6 C18 H18A . . 109.5
N6 C18 H18B . . 109.5
H18A C18 H18B . . 109.5
N6 C18 H18C . . 109.5
H18A C18 H18C . . 109.5
H18B C18 H18C . . 109.5
C19 O38 Mn2 . . 122.6(8)
O38 C19 N7 . . 123.8(11)
O38 C19 H19 . . 118.1
N7 C19 H19 . . 118.1
C19 N7 C20 . . 127.1(11)
C19 N7 C21 . . 116.9(10)
C20 N7 C21 . . 115.8(11)
N7 C20 H20A . . 109.5
N7 C20 H20B . . 109.5
H20A C20 H20B . . 109.5
N7 C20 H20C . . 109.5
H20A C20 H20C . . 109.5
H20B C20 H20C . . 109.5
N7 C21 H21A . . 109.5
N7 C21 H21B . . 109.5
H21A C21 H21B . . 109.5
N7 C21 H21C . . 109.5
H21A C21 H21C . . 109.5
H21B C21 H21C . . 109.5
C22 O39 Mn2 . . 147.2(9)
O39 C22 N8 . . 125.7(14)
O39 C22 H22 . . 117.2
N8 C22 H22 . . 117.2
C22 N8 C24 . . 129.8(14)
C22 N8 C23 . . 117.1(14)
C24 N8 C23 . . 112.9(13)
N8 C23 H23A . . 109.5
N8 C23 H23B . . 109.5
H23A C23 H23B . . 109.5
N8 C23 H23C . . 109.5
H23A C23 H23C . . 109.5
H23B C23 H23C . . 109.5
N8 C24 H24A . . 109.5
N8 C24 H24B . . 109.5
H24A C24 H24B . . 109.5
N8 C24 H24C . . 109.5
H24A C24 H24C . . 109.5
H24B C24 H24C . . 109.5
O40 C25 N9 . . 127.3(17)
O40 C25 H25 . . 116.4
N9 C25 H25 . . 116.4
C25 N9 C27 . . 124.5(19)
C25 N9 C26 . . 121.9(14)
C27 N9 C26 . . 113.6(18)
N9 C26 H26A . . 109.5
N9 C26 H26B . . 109.5
H26A C26 H26B . . 109.5
N9 C26 H26C . . 109.5
H26A C26 H26C . . 109.5
H26B C26 H26C . . 109.5
N9 C27 H27A . . 109.5
N9 C27 H27B . . 109.5
H27A C27 H27B . . 109.5
N9 C27 H27C . . 109.5
H27A C27 H27C . . 109.5
H27B C27 H27C . . 109.5

loop_
_geom_bond_atom_site_label_1
_geom_bond_atom_site_label_2
_geom_bond_site_symmetry_2
_geom_bond_distance
W1 O11 . 1.700(5)
W1 O4 . 1.890(4)
W1 O1 . 1.910(5)
W1 O9 . 1.912(5)
W1 O3 . 1.933(5)
W1 O13 . 2.373(4)
W2 O12 . 1.708(5)
W2 O6 . 1.889(5)
W2 O5 . 1.908(5)
W2 O2 . 1.912(4)
W2 O1 . 1.932(5)
W2 O13 . 2.380(5)
W3 O10 . 1.715(5)
W3 O8 . 1.883(5)
W3 O3 . 1.904(5)
W3 O7 . 1.909(5)
W3 O2 . 1.934(5)
W3 O13 . 2.392(4)
W4 O29 . 1.707(5)
W4 O20 . 1.881(4)
W4 O28 2_655 1.889(5)
W4 O21 . 1.924(4)
W4 O8 . 1.955(5)
W4 O14 . 2.384(4)
W5 O31 . 1.725(5)
W5 O22 . 1.890(4)
W5 O21 . 1.895(4)
W5 O30 . 1.899(5)
W5 O9 . 1.920(5)
W5 O14 . 2.306(4)
W6 O23 . 1.711(5)
W6 O24 . 1.891(5)
W6 O22 . 1.901(5)
W6 O17 . 1.911(5)
W6 O4 . 1.947(4)
W6 O16 . 2.352(4)
W7 O25 . 1.711(5)
W7 O18 . 1.901(5)
W7 O24 2_655 1.912(5)
W7 O5 . 1.918(5)
W7 O17 . 1.921(5)
W7 O16 . 2.381(4)
W8 O26 . 1.704(5)
W8 O18 . 1.894(5)
W8 O30 2_655 1.895(5)
W8 O19 . 1.913(5)
W8 O6 . 1.933(5)
W8 O15 . 2.377(4)
W9 O27 . 1.709(5)
W9 O19 . 1.907(5)
W9 O28 . 1.913(5)
W9 O20 . 1.915(4)
W9 O7 . 1.925(5)
W9 O15 . 2.365(4)
P1 O16 . 1.528(5)
P1 O15 . 1.533(5)
P1 O14 . 1.543(5)
P1 O13 . 1.577(5)
Mn2 O37 7_545 2.133(7)
Mn2 O37 . 2.134(7)
Mn2 O38 7_545 2.175(7)
Mn2 O38 . 2.175(7)
Mn2 O39 7_545 2.214(9)
Mn2 O39 . 2.214(9)
Mn1 O34 . 2.137(6)
Mn1 O32 . 2.143(6)
Mn1 O36 . 2.153(6)
Mn1 O35 . 2.163(5)
Mn1 O33 . 2.173(6)
Mn1 O31 . 2.205(5)
O24 W7 2_655 1.912(5)
O28 W4 2_655 1.889(5)
O30 W8 2_655 1.895(5)
O32 C1 . 1.245(9)
C1 N1 . 1.322(10)
C1 H1 . 0.9300
N1 C2 . 1.439(11)
N1 C3 . 1.454(11)
C2 H2A . 0.9600
C2 H2B . 0.9600
C2 H2C . 0.9600
C3 H3A . 0.9600
C3 H3B . 0.9600
C3 H3C . 0.9600
O33 C4 . 1.207(11)
C4 N2 . 1.325(11)
C4 H4 . 0.9300
N2 C6 . 1.439(13)
N2 C5 . 1.448(13)
C5 H5A . 0.9600
C5 H5B . 0.9600
C5 H5C . 0.9600
C6 H6A . 0.9600
C6 H6B . 0.9600
C6 H6C . 0.9600
O34 C7 . 1.243(11)
C7 N3 . 1.296(12)
C7 H7 . 0.9300
N3 C8 . 1.447(13)
N3 C9 . 1.458(13)
C8 H8A . 0.9600
C8 H8B . 0.9600
C8 H8C . 0.9600
C9 H9A . 0.9600
C9 H9B . 0.9600
C9 H9C . 0.9600
O35 C10 . 1.252(9)
C10 N4 . 1.321(9)
C10 H10 . 0.9300
N4 C11 . 1.445(10)
N4 C12 . 1.467(10)
C11 H11A . 0.9600
C11 H11B . 0.9600
C11 H11C . 0.9600
C12 H12A . 0.9600
C12 H12B . 0.9600
C12 H12C . 0.9600
O36 C13 . 1.230(10)
C13 N5 . 1.301(10)
C13 H13 . 0.9300
N5 C15 . 1.434(12)
N5 C14 . 1.453(11)
C14 H14A . 0.9600
C14 H14B . 0.9600
C14 H14C . 0.9600
C15 H15A . 0.9600
C15 H15B . 0.9600
C15 H15C . 0.9600
O37 C16 . 1.241(11)
C16 N6 . 1.306(11)
C16 H16 . 0.9300
N6 C18 . 1.435(11)
N6 C17 . 1.436(11)
C17 H17A . 0.9600
C17 H17B . 0.9600
C17 H17C . 0.9600
C18 H18A . 0.9600
C18 H18B . 0.9600
C18 H18C . 0.9600
O38 C19 . 1.208(13)
C19 N7 . 1.350(12)
C19 H19 . 0.9300
N7 C20 . 1.389(14)
N7 C21 . 1.448(15)
C20 H20A . 0.9600
C20 H20B . 0.9600
C20 H20C . 0.9600
C21 H21A . 0.9600
C21 H21B . 0.9600
C21 H21C . 0.9600
O39 C22 . 1.216(14)
C22 N8 . 1.272(14)
C22 H22 . 0.9300
N8 C24 . 1.404(16)
N8 C23 . 1.51(2)
C23 H23A . 0.9600
C23 H23B . 0.9600
C23 H23C . 0.9600
C24 H24A . 0.9600
C24 H24B . 0.9600
C24 H24C . 0.9600
O40 C25 . 1.201(16)
C25 N9 . 1.320(19)
C25 H25 . 0.9300
N9 C27 . 1.36(2)
N9 C26 . 1.43(2)
C26 H26A . 0.9600
C26 H26B . 0.9600
C26 H26C . 0.9600
C27 H27A . 0.9600
C27 H27B . 0.9600
C27 H27C . 0.9600

loop_
_geom_hbond_atom_site_label_D
_geom_hbond_atom_site_label_H
_geom_hbond_atom_site_label_A
_geom_hbond_site_symmetry_A
_geom_hbond_distance_DH
_geom_hbond_distance_HA
_geom_hbond_distance_DA
_geom_hbond_angle_DHA
C1 H1 O34 . 0.93 2.58 3.122(10) 117.6
C2 H2C O29 4 0.96 2.61 3.500(12) 154.4
C4 H4 O21 . 0.93 2.53 3.431(11) 162.8
C4 H4 O31 . 0.93 2.52 3.108(10) 121.0
C8 H8A O2 7 0.96 2.55 3.488(14) 166.8
C8 H8B O10 3_455 0.96 2.57 3.307(14) 133.6
C9 H9A O1 7 0.96 2.60 3.366(12) 136.9
C9 H9B O35 . 0.96 2.42 3.289(12) 150.7
C12 H12A O23 . 0.96 2.48 3.439(9) 176.4
C12 H12C O11 . 0.96 2.48 3.086(10) 121.0
C13 H13 O19 3_455 0.93 2.53 3.287(9) 139.0
C14 H14B O30 4 0.96 2.56 3.379(11) 144.0
C16 H16 O10 . 0.93 2.62 3.473(11) 153.4
C17 H17C O10 . 0.96 2.63 3.513(12) 153.8
C19 H19 O40 7_545 0.93 2.43 3.331(19) 163.9
C21 H21B O11 7 0.96 2.59 3.478(14) 154.3
C21 H21C O33 . 0.96 2.50 3.375(14) 151.3
C24 H24C O26 3_445 0.96 2.43 3.369(14) 164.2
C25 H25 O12 5_655 0.93 2.56 3.358(19) 143.7
C26 H26C O1 1_545 0.96 2.55 3.453(17) 155.9

_cod_database_fobs_code 2241693
